data_4073582
loop_
_publ_author_name
'Hill, Anthony F.'
'Smith, Matthew K.'

_publ_section_title
;
 Cyclooctatetraene Poly(azolyl)borate Complexes of Zirconium:&#x00A0;
 [Zr(\k2-L)Cl(\h-C8H8)] (L = H2B(pz)2, HB(pzMe2)3, H2B(mt)2; pz =
 Pyrazolyl, mt = Methimazolyl)
;
_journal_issue 16
_journal_name_full Organometallics
_journal_page_first 3900
_journal_paper_doi 10.1021/om700484h
_journal_volume 26
_journal_year 2007
_chemical_formula_sum 'C23 H30 B Cl N6 Zr'
_chemical_formula_weight 528.01
_chemical_name_systematic
;
 ?
;
_space_group_IT_number 14
_symmetry_cell_setting monoclinic
_symmetry_space_group_name_Hall '-P 2ybc'
_symmetry_space_group_name_H-M 'P 1 21/c 1'
_atom_sites_solution_hydrogens geom
_atom_sites_solution_primary direct
_atom_sites_solution_secondary difmap
_audit_creation_method SHELXL-97
_cell_angle_alpha 90.00
_cell_angle_beta 99.38(3)
_cell_angle_gamma 90.00
_cell_formula_units_Z 8
_cell_length_a 11.077(2)
_cell_length_b 15.937(3)
_cell_length_c 27.729(6)
_cell_measurement_reflns_used 82145
_cell_measurement_temperature 200(2)
_cell_measurement_theta_max 25.03
_cell_measurement_theta_min 2.91
_cell_volume 4829.7(17)
_computing_cell_refinement DENZO-SMN
_computing_data_collection 'Nonius Collect'
_computing_data_reduction 'X -Seed'
_computing_molecular_graphics 'X-Seed / POV-Ray'
_computing_publication_material 'Microsoft Office 2000'
_computing_structure_refinement 'SHELXL-97 (Sheldrick, 1997)'
_computing_structure_solution 'SHELXS-97 (Sheldrick, 1990)'
_diffrn_ambient_temperature 200(2)
_diffrn_measured_fraction_theta_full 0.997
_diffrn_measured_fraction_theta_max 0.997
_diffrn_measurement_device_type CCD
_diffrn_measurement_method ' \f and \w scans with CCD '
_diffrn_radiation_monochromator graphite
_diffrn_radiation_source 'fine-focus sealed tube'
_diffrn_radiation_type MoK\a
_diffrn_radiation_wavelength 0.71073
_diffrn_reflns_av_R_equivalents 0.0785
_diffrn_reflns_av_sigmaI/netI 0.0439
_diffrn_reflns_limit_h_max 13
_diffrn_reflns_limit_h_min -11
_diffrn_reflns_limit_k_max 18
_diffrn_reflns_limit_k_min -18
_diffrn_reflns_limit_l_max 32
_diffrn_reflns_limit_l_min -32
_diffrn_reflns_number 53023
_diffrn_reflns_theta_full 25.00
_diffrn_reflns_theta_max 25.03
_diffrn_reflns_theta_min 2.96
_diffrn_standards_decay_% 0.00
_diffrn_standards_interval_count 0
_diffrn_standards_interval_time 0
_diffrn_standards_number 0
_exptl_absorpt_coefficient_mu 0.589
_exptl_absorpt_correction_T_max 0.963
_exptl_absorpt_correction_T_min 0.922
_exptl_absorpt_correction_type integration
_exptl_absorpt_process_details
;
Gaussian integration (Coppens, 1970)
;
_exptl_crystal_colour orange
_exptl_crystal_density_diffrn 1.452
_exptl_crystal_density_method 'not measured'
_exptl_crystal_description prism
_exptl_crystal_F_000 2176
_exptl_crystal_size_max 0.16
_exptl_crystal_size_mid 0.12
_exptl_crystal_size_min 0.07
_refine_diff_density_max 0.369
_refine_diff_density_min -0.663
_refine_diff_density_rms 0.070
_refine_ls_extinction_method none
_refine_ls_goodness_of_fit_ref 1.030
_refine_ls_hydrogen_treatment mixed
_refine_ls_matrix_type full
_refine_ls_number_parameters 593
_refine_ls_number_reflns 8507
_refine_ls_number_restraints 0
_refine_ls_restrained_S_all 1.030
_refine_ls_R_factor_all 0.0648
_refine_ls_R_factor_gt 0.0421
_refine_ls_shift/su_max 0.007
_refine_ls_shift/su_mean 0.000
_refine_ls_structure_factor_coef Fsqd
_refine_ls_weighting_details 'calc w=1/[\s^2^(Fo^2^)+(0.0440P)^2^+6.0785P] where P=(Fo^2^+2Fc^2^)/3'
_refine_ls_weighting_scheme calc
_refine_ls_wR_factor_gt 0.0934
_refine_ls_wR_factor_ref 0.1042
_reflns_number_gt 6468
_reflns_number_total 8507
_reflns_threshold_expression >2sigma(I)
_cod_data_source_file om700484h2.cif
_cod_data_source_block c:mks57
_cod_original_cell_volume 4829.6(17)
_cod_original_sg_symbol_H-M P2(1)/c
_cod_database_code 4073582

loop_
_symmetry_equiv_pos_as_xyz
'x, y, z'
'-x, y+1/2, -z+1/2'
'-x, -y, -z'
'x, -y-1/2, z-1/2'

loop_
_atom_site_label
_atom_site_type_symbol
_atom_site_fract_x
_atom_site_fract_y
_atom_site_fract_z
_atom_site_U_iso_or_equiv
_atom_site_adp_type
_atom_site_occupancy
_atom_site_symmetry_multiplicity
_atom_site_calc_flag
_atom_site_refinement_flags
Zr1 Zr 0.14768(3) 0.27772(2) 0.400454(12) 0.02601(10) Uani 1 1 d .
Cl1 Cl 0.21155(10) 0.41791(6) 0.37298(4) 0.0427(2) Uani 1 1 d .
B1 B -0.0839(4) 0.3205(3) 0.47581(14) 0.0257(8) Uani 1 1 d .
Zr2 Zr -0.38413(3) 0.26696(2) 0.134362(13) 0.03091(11) Uani 1 1 d .
Cl2 Cl -0.16720(9) 0.31219(8) 0.15208(4) 0.0506(3) Uani 1 1 d .
N11 N 0.0422(2) 0.35947(17) 0.49482(10) 0.0248(6) Uani 1 1 d .
N12 N 0.1458(2) 0.34491(18) 0.47405(10) 0.0258(6) Uani 1 1 d .
C13 C 0.2382(3) 0.3867(2) 0.50157(13) 0.0312(8) Uani 1 1 d .
C14 C 0.1947(3) 0.4276(2) 0.53951(13) 0.0314(8) Uani 1 1 d .
H14 H 0.2409 0.4612 0.5642 0.038 Uiso 1 1 calc R
C15 C 0.0716(3) 0.4100(2) 0.53427(13) 0.0285(8) Uani 1 1 d .
C16 C 0.3668(3) 0.3895(3) 0.49101(16) 0.0442(10) Uani 1 1 d .
H16A H 0.4104 0.3386 0.5037 0.066 Uiso 1 1 calc R
H16B H 0.4087 0.4389 0.5068 0.066 Uiso 1 1 calc R
H16C H 0.3651 0.3929 0.4556 0.066 Uiso 1 1 calc R
C17 C -0.0175(4) 0.4403(2) 0.56564(14) 0.0365(9) Uani 1 1 d .
H17A H -0.0873 0.4669 0.5450 0.055 Uiso 1 1 calc R
H17B H 0.0228 0.4811 0.5894 0.055 Uiso 1 1 calc R
H17C H -0.0462 0.3926 0.5830 0.055 Uiso 1 1 calc R
N21 N -0.1226(2) 0.33830(17) 0.42106(10) 0.0258(6) Uani 1 1 d .
N22 N -0.0459(3) 0.33400(18) 0.38655(10) 0.0274(6) Uani 1 1 d .
C23 C -0.1128(3) 0.3563(2) 0.34336(13) 0.0333(8) Uani 1 1 d .
C24 C -0.2309(3) 0.3737(2) 0.35000(14) 0.0379(9) Uani 1 1 d .
H24 H -0.2966 0.3910 0.3256 0.045 Uiso 1 1 calc R
C25 C -0.2349(3) 0.3613(2) 0.39887(14) 0.0312(8) Uani 1 1 d .
C26 C -0.0637(4) 0.3619(3) 0.29605(14) 0.0492(11) Uani 1 1 d .
H26A H 0.0241 0.3740 0.3028 0.074 Uiso 1 1 calc R
H26B H -0.1061 0.4068 0.2759 0.074 Uiso 1 1 calc R
H26C H -0.0772 0.3084 0.2786 0.074 Uiso 1 1 calc R
C27 C -0.3422(3) 0.3664(3) 0.42561(15) 0.0401(9) Uani 1 1 d .
H27A H -0.3585 0.3107 0.4382 0.060 Uiso 1 1 calc R
H27B H -0.4144 0.3858 0.4032 0.060 Uiso 1 1 calc R
H27C H -0.3237 0.4058 0.4529 0.060 Uiso 1 1 calc R
B2 B -0.5026(4) 0.2991(3) 0.24763(15) 0.0293(9) Uani 1 1 d .
N31 N -0.0868(3) 0.22448(18) 0.48507(10) 0.0274(6) Uani 1 1 d .
N32 N -0.1742(3) 0.17869(19) 0.45509(11) 0.0330(7) Uani 1 1 d .
C33 C -0.1740(4) 0.1030(2) 0.47573(15) 0.0383(9) Uani 1 1 d .
C34 C -0.0902(4) 0.0998(2) 0.51884(14) 0.0368(9) Uani 1 1 d .
H34 H -0.0735 0.0532 0.5402 0.044 Uiso 1 1 calc R
C35 C -0.0368(3) 0.1773(2) 0.52423(13) 0.0309(8) Uani 1 1 d .
C36 C -0.2576(5) 0.0354(3) 0.45180(19) 0.0606(13) Uani 1 1 d .
H36A H -0.3214 0.0606 0.4275 0.091 Uiso 1 1 calc R
H36B H -0.2955 0.0063 0.4766 0.091 Uiso 1 1 calc R
H36C H -0.2103 -0.0048 0.4357 0.091 Uiso 1 1 calc R
C37 C 0.0600(4) 0.2083(2) 0.56477(14) 0.0399(9) Uani 1 1 d .
H37A H 0.1293 0.2306 0.5509 0.060 Uiso 1 1 calc R
H37B H 0.0879 0.1618 0.5869 0.060 Uiso 1 1 calc R
H37C H 0.0258 0.2527 0.5829 0.060 Uiso 1 1 calc R
C41 C 0.2929(4) 0.2293(3) 0.34876(18) 0.0529(13) Uani 1 1 d .
H41 H 0.3440 0.2539 0.3283 0.063 Uiso 1 1 calc R
C42 C 0.1780(5) 0.2094(3) 0.32311(15) 0.0511(12) Uani 1 1 d .
H42 H 0.1700 0.2213 0.2892 0.061 Uiso 1 1 calc R
C43 C 0.0721(4) 0.1757(3) 0.33637(17) 0.0507(12) Uani 1 1 d .
H43 H 0.0061 0.1737 0.3098 0.061 Uiso 1 1 calc R
C44 C 0.0405(4) 0.1446(3) 0.37905(19) 0.0505(12) Uani 1 1 d .
H44 H -0.0420 0.1259 0.3747 0.061 Uiso 1 1 calc R
C45 C 0.0987(4) 0.1340(2) 0.42614(18) 0.0476(12) Uani 1 1 d .
H45 H 0.0488 0.1059 0.4458 0.057 Uiso 1 1 calc R
C46 C 0.2116(5) 0.1543(3) 0.45177(15) 0.0490(12) Uani 1 1 d .
H46 H 0.2190 0.1394 0.4853 0.059 Uiso 1 1 calc R
C47 C 0.3183(4) 0.1911(3) 0.44106(17) 0.0525(12) Uani 1 1 d .
H47 H 0.3807 0.1964 0.4688 0.063 Uiso 1 1 calc R
C48 C 0.3532(4) 0.2221(3) 0.39793(19) 0.0518(12) Uani 1 1 d .
H48 H 0.4348 0.2428 0.4027 0.062 Uiso 1 1 calc R
N51 N -0.4024(3) 0.23095(18) 0.25035(11) 0.0299(7) Uani 1 1 d .
N52 N -0.3438(3) 0.21004(19) 0.21135(11) 0.0322(7) Uani 1 1 d .
C53 C -0.2583(3) 0.1524(2) 0.22821(14) 0.0347(9) Uani 1 1 d .
C54 C -0.2619(3) 0.1357(2) 0.27696(14) 0.0356(9) Uani 1 1 d .
H54 H -0.2114 0.0977 0.2975 0.043 Uiso 1 1 calc R
C55 C -0.3534(3) 0.1853(2) 0.28958(14) 0.0337(8) Uani 1 1 d .
C56 C -0.1722(4) 0.1136(3) 0.19852(17) 0.0499(11) Uani 1 1 d .
H56A H -0.1884 0.1360 0.1652 0.075 Uiso 0.50 1 calc PR
H56B H -0.1837 0.0526 0.1976 0.075 Uiso 0.50 1 calc PR
H56C H -0.0878 0.1267 0.2133 0.075 Uiso 0.50 1 calc PR
H56D H -0.1181 0.0742 0.2189 0.075 Uiso 0.50 1 calc PR
H56E H -0.1229 0.1576 0.1865 0.075 Uiso 0.50 1 calc PR
H56F H -0.2188 0.0835 0.1707 0.075 Uiso 0.50 1 calc PR
C57 C -0.3945(4) 0.1888(3) 0.33826(14) 0.0455(10) Uani 1 1 d .
H57A H -0.4611 0.2296 0.3371 0.068 Uiso 0.50 1 calc PR
H57B H -0.3259 0.2057 0.3633 0.068 Uiso 0.50 1 calc PR
H57C H -0.4236 0.1332 0.3463 0.068 Uiso 0.50 1 calc PR
H57D H -0.3459 0.1494 0.3607 0.068 Uiso 0.50 1 calc PR
H57E H -0.4812 0.1733 0.3345 0.068 Uiso 0.50 1 calc PR
H57F H -0.3835 0.2458 0.3515 0.068 Uiso 0.50 1 calc PR
N61 N -0.4632(3) 0.37961(19) 0.22412(11) 0.0315(7) Uani 1 1 d .
N62 N -0.4184(3) 0.38148(19) 0.18032(11) 0.0351(7) Uani 1 1 d .
C63 C -0.3901(4) 0.4626(2) 0.17266(15) 0.0430(10) Uani 1 1 d .
C64 C -0.4185(4) 0.5120(3) 0.21037(16) 0.0442(10) Uani 1 1 d .
H64 H -0.4086 0.5710 0.2137 0.053 Uiso 1 1 calc R
C65 C -0.4638(4) 0.4589(2) 0.24187(14) 0.0374(9) Uani 1 1 d .
C66 C -0.3358(5) 0.4927(3) 0.13013(18) 0.0631(14) Uani 1 1 d .
H66A H -0.2946 0.4459 0.1166 0.095 Uiso 1 1 calc R
H66B H -0.2764 0.5372 0.1408 0.095 Uiso 1 1 calc R
H66C H -0.4007 0.5147 0.1050 0.095 Uiso 1 1 calc R
C67 C -0.5107(4) 0.4830(3) 0.28790(16) 0.0486(11) Uani 1 1 d .
H67A H -0.5885 0.4544 0.2889 0.073 Uiso 1 1 calc R
H67B H -0.5231 0.5439 0.2884 0.073 Uiso 1 1 calc R
H67C H -0.4509 0.4665 0.3164 0.073 Uiso 1 1 calc R
N71 N -0.6279(3) 0.26556(19) 0.22045(11) 0.0297(7) Uani 1 1 d .
N72 N -0.6484(3) 0.18090(19) 0.22124(11) 0.0330(7) Uani 1 1 d .
C73 C -0.7675(3) 0.1707(3) 0.20369(13) 0.0349(9) Uani 1 1 d .
C74 C -0.8241(3) 0.2478(2) 0.19271(13) 0.0349(9) Uani 1 1 d .
H74 H -0.9080 0.2574 0.1803 0.042 Uiso 1 1 calc R
C75 C -0.7334(3) 0.3077(2) 0.20357(14) 0.0357(9) Uani 1 1 d .
C76 C -0.8212(4) 0.0853(3) 0.19909(18) 0.0540(12) Uani 1 1 d .
H76A H -0.7635 0.0465 0.1876 0.081 Uiso 1 1 calc R
H76B H -0.8976 0.0863 0.1756 0.081 Uiso 1 1 calc R
H76C H -0.8381 0.0667 0.2310 0.081 Uiso 1 1 calc R
C77 C -0.7472(4) 0.3999(3) 0.19806(19) 0.0572(13) Uani 1 1 d .
H77A H -0.7348 0.4262 0.2304 0.086 Uiso 1 1 calc R
H77B H -0.8295 0.4130 0.1809 0.086 Uiso 1 1 calc R
H77C H -0.6863 0.4213 0.1792 0.086 Uiso 1 1 calc R
C81 C -0.3307(4) 0.2306(4) 0.05391(16) 0.0595(14) Uani 1 1 d .
H81 H -0.2607 0.2310 0.0382 0.071 Uiso 1 1 calc R
C82 C -0.3930(4) 0.3061(4) 0.04752(15) 0.0567(13) Uani 1 1 d .
H82 H -0.3554 0.3452 0.0288 0.068 Uiso 1 1 calc R
C83 C -0.4986(4) 0.3378(3) 0.06229(15) 0.0522(12) Uani 1 1 d .
H83 H -0.5143 0.3947 0.0530 0.063 Uiso 1 1 calc R
C84 C -0.5868(4) 0.3040(3) 0.08783(15) 0.0417(10) Uani 1 1 d .
H84 H -0.6503 0.3428 0.0907 0.050 Uiso 1 1 calc R
C85 C -0.6037(3) 0.2274(3) 0.10994(14) 0.0374(9) Uani 1 1 d .
H85 H -0.6783 0.2250 0.1226 0.045 Uiso 1 1 calc R
C86 C -0.5362(4) 0.1535(3) 0.11775(14) 0.0411(10) Uani 1 1 d .
H86 H -0.5730 0.1141 0.1366 0.049 Uiso 1 1 calc R
C87 C -0.4280(4) 0.1232(3) 0.10468(16) 0.0471(11) Uani 1 1 d .
H87 H -0.4073 0.0689 0.1175 0.057 Uiso 1 1 calc R
C88 C -0.3426(4) 0.1542(3) 0.07713(18) 0.0558(13) Uani 1 1 d .
H88 H -0.2799 0.1152 0.0735 0.067 Uiso 1 1 calc R
H1B2 H -0.511(4) 0.317(3) 0.2872(15) 0.050 Uiso 1 1 d .
H1B1 H -0.150(4) 0.352(3) 0.4948(15) 0.050 Uiso 1 1 d .

loop_
_atom_site_aniso_label
_atom_site_aniso_U_11
_atom_site_aniso_U_22
_atom_site_aniso_U_33
_atom_site_aniso_U_23
_atom_site_aniso_U_13
_atom_site_aniso_U_12
Zr1 0.02809(18) 0.02618(18) 0.02504(19) 0.00052(14) 0.00812(14) 0.00090(15)
Cl1 0.0514(6) 0.0338(5) 0.0462(6) 0.0075(4) 0.0179(5) -0.0055(4)
B1 0.027(2) 0.026(2) 0.025(2) 0.0008(16) 0.0065(16) -0.0028(17)
Zr2 0.02754(19) 0.0377(2) 0.0284(2) -0.00302(15) 0.00707(15) -0.00042(16)
Cl2 0.0301(5) 0.0709(7) 0.0518(6) -0.0027(5) 0.0096(4) -0.0094(5)
N11 0.0235(15) 0.0271(15) 0.0248(15) 0.0000(12) 0.0072(12) -0.0002(12)
N12 0.0246(15) 0.0288(16) 0.0247(15) -0.0025(12) 0.0067(12) -0.0034(12)
C13 0.030(2) 0.033(2) 0.030(2) -0.0004(16) 0.0029(15) -0.0037(16)
C14 0.033(2) 0.031(2) 0.030(2) -0.0045(16) 0.0017(15) -0.0035(16)
C15 0.035(2) 0.0251(18) 0.0257(19) -0.0007(15) 0.0060(15) -0.0009(15)
C16 0.029(2) 0.056(3) 0.048(3) -0.008(2) 0.0071(18) -0.0095(19)
C17 0.042(2) 0.038(2) 0.031(2) -0.0065(17) 0.0083(17) 0.0004(18)
N21 0.0259(15) 0.0240(15) 0.0285(16) 0.0006(12) 0.0069(12) -0.0019(12)
N22 0.0272(15) 0.0291(16) 0.0262(16) 0.0017(12) 0.0051(12) 0.0030(13)
C23 0.037(2) 0.033(2) 0.029(2) 0.0036(16) 0.0026(16) 0.0025(17)
C24 0.033(2) 0.037(2) 0.040(2) 0.0118(18) -0.0037(17) 0.0022(17)
C25 0.0284(19) 0.0259(19) 0.037(2) 0.0009(16) 0.0003(16) -0.0021(15)
C26 0.057(3) 0.061(3) 0.030(2) 0.007(2) 0.0077(19) 0.009(2)
C27 0.026(2) 0.046(2) 0.048(2) 0.0024(19) 0.0061(17) 0.0020(18)
B2 0.027(2) 0.033(2) 0.028(2) -0.0014(17) 0.0062(17) 0.0026(17)
N31 0.0283(15) 0.0290(16) 0.0252(15) 0.0012(13) 0.0051(12) -0.0051(13)
N32 0.0320(17) 0.0300(17) 0.0361(18) -0.0009(14) 0.0028(13) -0.0088(14)
C33 0.043(2) 0.027(2) 0.046(2) 0.0019(17) 0.0113(19) -0.0082(17)
C34 0.044(2) 0.029(2) 0.038(2) 0.0075(17) 0.0117(18) -0.0008(18)
C35 0.0319(19) 0.033(2) 0.029(2) 0.0022(16) 0.0089(15) 0.0009(16)
C36 0.068(3) 0.038(3) 0.071(3) 0.005(2) -0.003(3) -0.022(2)
C37 0.048(2) 0.040(2) 0.029(2) 0.0073(17) -0.0008(17) 0.0054(19)
C41 0.066(3) 0.039(2) 0.067(3) 0.003(2) 0.052(3) 0.007(2)
C42 0.081(4) 0.047(3) 0.028(2) -0.0023(19) 0.016(2) 0.020(2)
C43 0.054(3) 0.043(3) 0.049(3) -0.019(2) -0.008(2) 0.009(2)
C44 0.044(3) 0.034(2) 0.076(4) -0.017(2) 0.017(2) -0.0070(19)
C45 0.068(3) 0.021(2) 0.063(3) 0.0028(19) 0.038(3) 0.003(2)
C46 0.080(4) 0.035(2) 0.035(2) 0.0051(18) 0.017(2) 0.025(2)
C47 0.057(3) 0.044(3) 0.050(3) -0.009(2) -0.012(2) 0.029(2)
C48 0.023(2) 0.050(3) 0.085(4) -0.018(3) 0.015(2) 0.0033(19)
N51 0.0310(16) 0.0310(16) 0.0278(16) -0.0018(13) 0.0053(13) -0.0017(13)
N52 0.0322(16) 0.0354(18) 0.0289(17) -0.0041(13) 0.0046(13) 0.0023(14)
C53 0.030(2) 0.028(2) 0.044(2) -0.0043(17) 0.0008(17) 0.0008(16)
C54 0.031(2) 0.035(2) 0.038(2) 0.0025(17) -0.0037(16) -0.0023(17)
C55 0.030(2) 0.035(2) 0.035(2) 0.0021(17) 0.0015(16) -0.0046(17)
C56 0.043(2) 0.050(3) 0.057(3) -0.008(2) 0.010(2) 0.015(2)
C57 0.046(2) 0.054(3) 0.036(2) 0.008(2) 0.0064(19) -0.003(2)
N61 0.0304(17) 0.0316(17) 0.0330(17) -0.0048(13) 0.0062(13) 0.0018(13)
N62 0.0396(18) 0.0335(18) 0.0327(17) -0.0033(14) 0.0070(14) -0.0025(14)
C63 0.051(3) 0.030(2) 0.046(3) 0.0025(19) 0.004(2) -0.0049(19)
C64 0.050(3) 0.026(2) 0.054(3) 0.0013(19) -0.002(2) 0.0024(19)
C65 0.036(2) 0.033(2) 0.040(2) -0.0071(18) -0.0039(17) 0.0074(17)
C66 0.089(4) 0.042(3) 0.062(3) 0.008(2) 0.019(3) -0.019(3)
C67 0.050(3) 0.041(2) 0.053(3) -0.014(2) 0.001(2) 0.013(2)
N71 0.0288(16) 0.0311(17) 0.0294(16) -0.0003(13) 0.0056(13) 0.0031(13)
N72 0.0311(17) 0.0340(18) 0.0342(18) -0.0007(14) 0.0065(13) -0.0014(14)
C73 0.0277(19) 0.045(2) 0.032(2) 0.0004(17) 0.0060(16) -0.0023(17)
C74 0.0267(19) 0.047(2) 0.031(2) -0.0022(17) 0.0053(16) 0.0029(17)
C75 0.029(2) 0.040(2) 0.037(2) 0.0012(17) 0.0029(16) 0.0071(17)
C76 0.040(2) 0.049(3) 0.070(3) -0.005(2) 0.001(2) -0.007(2)
C77 0.044(3) 0.042(3) 0.079(4) -0.001(2) -0.010(2) 0.009(2)
C81 0.042(3) 0.103(4) 0.038(3) -0.027(3) 0.019(2) -0.012(3)
C82 0.056(3) 0.086(4) 0.029(2) 0.002(2) 0.010(2) -0.025(3)
C83 0.057(3) 0.053(3) 0.041(3) 0.012(2) -0.010(2) -0.007(2)
C84 0.032(2) 0.050(3) 0.039(2) -0.0043(19) -0.0061(17) 0.0077(19)
C85 0.0272(19) 0.055(3) 0.030(2) -0.0064(19) 0.0051(15) -0.0041(19)
C86 0.042(2) 0.043(2) 0.037(2) -0.0018(18) 0.0031(18) -0.0107(19)
C87 0.046(3) 0.039(2) 0.050(3) -0.010(2) -0.008(2) 0.005(2)
C88 0.036(2) 0.074(3) 0.057(3) -0.035(3) 0.006(2) 0.008(2)

loop_
_atom_type_symbol
_atom_type_description
_atom_type_scat_dispersion_real
_atom_type_scat_dispersion_imag
_atom_type_scat_source
C C 0.0033 0.0016 'International Tables Vol C Tables 4.2.6.8 and 6.1.1.4'
H H 0.0000 0.0000 'International Tables Vol C Tables 4.2.6.8 and 6.1.1.4'
B B 0.0013 0.0007 'International Tables Vol C Tables 4.2.6.8 and 6.1.1.4'
N N 0.0061 0.0033 'International Tables Vol C Tables 4.2.6.8 and 6.1.1.4'
Cl Cl 0.1484 0.1585 'International Tables Vol C Tables 4.2.6.8 and 6.1.1.4'
Zr Zr -2.9673 0.5597 'International Tables Vol C Tables 4.2.6.8 and 6.1.1.4'

loop_
_exptl_crystal_face_index_h
_exptl_crystal_face_index_k
_exptl_crystal_face_index_l
_exptl_crystal_face_perp_dist
1 0 0 0.050
-1 0 0 0.110
0 1 0 0.030
0 -1 0 0.040
0 0 1 0.050
0 0 -1 0.070
-1 0 3 0.089
1 0 2 0.040
0 6 7 0.022

loop_
_geom_angle_atom_site_label_1
_geom_angle_atom_site_label_2
_geom_angle_atom_site_label_3
_geom_angle
N22 Zr1 N12 79.90(10)
N22 Zr1 C41 135.17(15)
N12 Zr1 C41 139.98(15)
N22 Zr1 C43 86.45(13)
N12 Zr1 C43 153.77(14)
C41 Zr1 C43 63.00(17)
N22 Zr1 C48 168.66(14)
N12 Zr1 C48 109.56(14)
C41 Zr1 C48 33.72(16)
C43 Zr1 C48 87.06(15)
N22 Zr1 C44 84.01(13)
N12 Zr1 C44 122.74(13)
C41 Zr1 C44 85.64(15)
C43 Zr1 C44 32.65(16)
C48 Zr1 C44 95.47(15)
N22 Zr1 C47 157.23(15)
N12 Zr1 C47 88.43(13)
C41 Zr1 C47 64.01(17)
C43 Zr1 C47 96.08(15)
C48 Zr1 C47 33.22(16)
C44 Zr1 C47 86.05(16)
N22 Zr1 C46 125.54(14)
N12 Zr1 C46 84.43(12)
C41 Zr1 C46 86.09(15)
C43 Zr1 C46 85.48(16)
C48 Zr1 C46 63.09(17)
C44 Zr1 C46 62.09(17)
C47 Zr1 C46 32.90(16)
N22 Zr1 C42 106.32(14)
N12 Zr1 C42 172.69(14)
C41 Zr1 C42 32.77(16)
C43 Zr1 C42 32.82(16)
C48 Zr1 C42 63.84(17)
C44 Zr1 C42 62.57(16)
C47 Zr1 C42 86.96(15)
C46 Zr1 C42 94.71(14)
N22 Zr1 C45 99.57(13)
N12 Zr1 C45 98.07(13)
C41 Zr1 C45 94.15(14)
C43 Zr1 C45 62.10(16)
C48 Zr1 C45 85.55(15)
C44 Zr1 C45 32.16(16)
C47 Zr1 C45 62.56(17)
C46 Zr1 C45 32.22(16)
C42 Zr1 C45 84.82(15)
N22 Zr1 Cl1 84.42(8)
N12 Zr1 Cl1 84.17(7)
C41 Zr1 Cl1 81.82(10)
C43 Zr1 Cl1 116.86(12)
C48 Zr1 Cl1 90.23(12)
C44 Zr1 Cl1 148.00(13)
C47 Zr1 Cl1 113.98(13)
C46 Zr1 Cl1 145.16(13)
C42 Zr1 Cl1 92.53(11)
C45 Zr1 Cl1 175.69(10)
N21 B1 N11 110.8(3)
N21 B1 N31 109.6(3)
N11 B1 N31 112.5(3)
N62 Zr2 N52 79.77(11)
N62 Zr2 C87 152.54(13)
N52 Zr2 C87 86.62(13)
N62 Zr2 C86 121.21(12)
N52 Zr2 C86 84.68(12)
C87 Zr2 C86 32.94(13)
N62 Zr2 C83 88.63(14)
N52 Zr2 C83 158.96(14)
C87 Zr2 C83 96.21(15)
C86 Zr2 C83 86.48(14)
N62 Zr2 C81 140.79(17)
N52 Zr2 C81 135.15(17)
C87 Zr2 C81 62.72(18)
C86 Zr2 C81 85.20(15)
C83 Zr2 C81 62.69(18)
N62 Zr2 C84 83.20(13)
N52 Zr2 C84 127.04(13)
C87 Zr2 C84 86.25(14)
C86 Zr2 C84 62.76(14)
C83 Zr2 C84 33.08(14)
C81 Zr2 C84 85.14(15)
N62 Zr2 C82 110.88(16)
N52 Zr2 C82 167.36(16)
C87 Zr2 C82 86.24(17)
C86 Zr2 C82 94.90(15)
C83 Zr2 C82 32.86(16)
C81 Zr2 C82 32.51(18)
C84 Zr2 C82 62.80(15)
N62 Zr2 Cl2 84.33(9)
N52 Zr2 Cl2 83.99(8)
C87 Zr2 Cl2 118.02(10)
C86 Zr2 Cl2 149.49(10)
C83 Zr2 Cl2 112.47(11)
C81 Zr2 Cl2 83.11(11)
C84 Zr2 Cl2 143.35(11)
C82 Zr2 Cl2 90.18(11)
N62 Zr2 C88 173.43(16)
N52 Zr2 C88 106.24(15)
C87 Zr2 C88 32.86(16)
C86 Zr2 C88 62.80(15)
C83 Zr2 C88 86.43(17)
C81 Zr2 C88 32.65(17)
C84 Zr2 C88 94.93(14)
C82 Zr2 C88 62.84(19)
Cl2 Zr2 C88 93.57(11)
N62 Zr2 C85 96.29(12)
N52 Zr2 C85 100.70(12)
C87 Zr2 C85 62.81(14)
C86 Zr2 C85 32.61(13)
C83 Zr2 C85 62.94(14)
C81 Zr2 C85 93.56(14)
C84 Zr2 C85 32.54(13)
C82 Zr2 C85 85.24(14)
Cl2 Zr2 C85 175.30(10)
C88 Zr2 C85 85.30(14)
C15 N11 N12 109.2(3)
C15 N11 B1 126.9(3)
N12 N11 B1 123.8(3)
C13 N12 N11 106.6(3)
C13 N12 Zr1 127.9(2)
N11 N12 Zr1 125.0(2)
N12 C13 C14 109.6(3)
N12 C13 C16 124.1(3)
C14 C13 C16 126.2(3)
C15 C14 C13 106.5(3)
N11 C15 C14 108.1(3)
N11 C15 C17 124.5(3)
C14 C15 C17 127.4(3)
C25 N21 N22 108.9(3)
C25 N21 B1 126.2(3)
N22 N21 B1 124.9(3)
C23 N22 N21 106.9(3)
C23 N22 Zr1 127.9(2)
N21 N22 Zr1 124.4(2)
N22 C23 C24 109.3(3)
N22 C23 C26 124.4(3)
C24 C23 C26 126.2(4)
C25 C24 C23 106.6(3)
N21 C25 C24 108.2(3)
N21 C25 C27 122.4(3)
C24 C25 C27 129.3(3)
N61 B2 N51 110.9(3)
N61 B2 N71 111.9(3)
N51 B2 N71 111.0(3)
C35 N31 N32 110.1(3)
C35 N31 B1 131.2(3)
N32 N31 B1 117.0(3)
C33 N32 N31 105.5(3)
N32 C33 C34 110.9(3)
N32 C33 C36 120.0(4)
C34 C33 C36 129.1(4)
C35 C34 C33 106.1(3)
N31 C35 C34 107.4(3)
N31 C35 C37 124.2(3)
C34 C35 C37 128.4(3)
C42 C41 C48 136.1(4)
C42 C41 Zr1 74.8(2)
C48 C41 Zr1 73.4(2)
C41 C42 C43 133.9(4)
C41 C42 Zr1 72.5(2)
C43 C42 Zr1 72.6(2)
C44 C43 C42 135.0(4)
C44 C43 Zr1 73.8(2)
C42 C43 Zr1 74.5(2)
C45 C44 C43 135.8(4)
C45 C44 Zr1 75.1(3)
C43 C44 Zr1 73.5(3)
C46 C45 C44 135.4(4)
C46 C45 Zr1 73.1(2)
C44 C45 Zr1 72.8(2)
C45 C46 C47 136.2(4)
C45 C46 Zr1 74.7(2)
C47 C46 Zr1 73.4(2)
C46 C47 C48 133.6(4)
C46 C47 Zr1 73.7(2)
C48 C47 Zr1 73.2(2)
C47 C48 C41 133.9(4)
C47 C48 Zr1 73.6(2)
C41 C48 Zr1 72.9(2)
C55 N51 N52 108.7(3)
C55 N51 B2 127.6(3)
N52 N51 B2 123.6(3)
C53 N52 N51 106.5(3)
C53 N52 Zr2 127.7(2)
N51 N52 Zr2 125.8(2)
N52 C53 C54 109.8(3)
N52 C53 C56 124.6(4)
C54 C53 C56 125.6(4)
C55 C54 C53 106.1(3)
N51 C55 C54 108.8(3)
N51 C55 C57 124.6(3)
C54 C55 C57 126.6(4)
C65 N61 N62 108.8(3)
C65 N61 B2 127.3(3)
N62 N61 B2 123.9(3)
C63 N62 N61 106.4(3)
C63 N62 Zr2 127.5(3)
N61 N62 Zr2 125.8(2)
N62 C63 C64 109.7(4)
N62 C63 C66 124.4(4)
C64 C63 C66 125.9(4)
C65 C64 C63 106.4(4)
N61 C65 C64 108.7(4)
N61 C65 C67 124.7(4)
C64 C65 C67 126.6(4)
C75 N71 N72 110.8(3)
C75 N71 B2 130.0(3)
N72 N71 B2 117.8(3)
C73 N72 N71 105.7(3)
N72 C73 C74 110.8(3)
N72 C73 C76 120.0(4)
C74 C73 C76 129.2(3)
C75 C74 C73 106.1(3)
N71 C75 C74 106.7(3)
N71 C75 C77 126.2(4)
C74 C75 C77 127.1(4)
C82 C81 C88 137.4(4)
C82 C81 Zr2 74.0(2)
C88 C81 Zr2 74.5(2)
C81 C82 C83 134.6(4)
C81 C82 Zr2 73.5(3)
C83 C82 Zr2 73.0(2)
C82 C83 C84 134.0(4)
C82 C83 Zr2 74.1(3)
C84 C83 Zr2 73.9(2)
C85 C84 C83 135.5(4)
C85 C84 Zr2 74.7(2)
C83 C84 Zr2 73.0(2)
C84 C85 C86 134.6(4)
C84 C85 Zr2 72.7(2)
C86 C85 Zr2 72.4(2)
C85 C86 C87 135.6(4)
C85 C86 Zr2 75.0(2)
C87 C86 Zr2 73.2(2)
C86 C87 C88 134.9(4)
C86 C87 Zr2 73.8(2)
C88 C87 Zr2 74.9(3)
C81 C88 C87 133.2(4)
C81 C88 Zr2 72.9(3)
C87 C88 Zr2 72.3(2)

loop_
_geom_bond_atom_site_label_1
_geom_bond_atom_site_label_2
_geom_bond_distance
Zr1 N22 2.298(3)
Zr1 N12 2.308(3)
Zr1 C41 2.447(4)
Zr1 C43 2.453(4)
Zr1 C48 2.455(4)
Zr1 C44 2.456(4)
Zr1 C47 2.460(4)
Zr1 C46 2.464(4)
Zr1 C42 2.477(4)
Zr1 C45 2.484(4)
Zr1 Cl1 2.4997(11)
B1 N21 1.535(5)
B1 N11 1.541(5)
B1 N31 1.553(5)
Zr2 N62 2.293(3)
Zr2 N52 2.295(3)
Zr2 C87 2.455(4)
Zr2 C86 2.463(4)
Zr2 C83 2.460(4)
Zr2 C81 2.468(4)
Zr2 C84 2.471(4)
Zr2 C82 2.474(4)
Zr2 Cl2 2.4799(12)
Zr2 C88 2.489(4)
Zr2 C85 2.497(4)
N11 C15 1.354(4)
N11 N12 1.385(4)
N12 C13 1.348(4)
C13 C14 1.389(5)
C13 C16 1.501(5)
C14 C15 1.377(5)
C15 C17 1.497(5)
N21 C25 1.346(4)
N21 N22 1.381(4)
N22 C23 1.349(5)
C23 C24 1.378(5)
C23 C26 1.503(5)
C24 C25 1.378(5)
C25 C27 1.502(5)
B2 N61 1.535(5)
B2 N51 1.546(5)
B2 N71 1.561(5)
N31 C35 1.362(5)
N31 N32 1.378(4)
N32 C33 1.335(5)
C33 C34 1.390(6)
C33 C36 1.503(6)
C34 C35 1.367(5)
C35 C37 1.505(5)
C41 C42 1.389(7)
C41 C48 1.422(7)
C42 C43 1.393(7)
C43 C44 1.380(7)
C44 C45 1.369(7)
C45 C46 1.373(7)
C46 C47 1.394(7)
C47 C48 1.405(7)
N51 C55 1.347(5)
N51 N52 1.389(4)
N52 C53 1.347(5)
C53 C54 1.385(5)
C53 C56 1.492(5)
C54 C55 1.374(5)
C55 C57 1.495(5)
N61 C65 1.356(5)
N61 N62 1.386(4)
N62 C63 1.355(5)
C63 C64 1.385(6)
C63 C66 1.488(6)
C64 C65 1.368(6)
C65 C67 1.504(6)
N71 C75 1.363(5)
N71 N72 1.369(4)
N72 C73 1.339(5)
C73 C74 1.390(5)
C73 C76 1.483(6)
C74 C75 1.382(5)
C75 C77 1.482(6)
C81 C82 1.383(7)
C81 C88 1.393(7)
C82 C83 1.396(7)
C83 C84 1.404(6)
C84 C85 1.392(6)
C85 C86 1.393(6)
C86 C87 1.394(6)
C87 C88 1.399(7)
